data_7248328
loop_
_publ_author_name
'Nowicki, Krzysztof'
'Krajewska, Joanna'
'St\;epniewski, Tomasz'
'Wielechowska, Monika'
'Wi\'nska, Patrycja'
'Kaczmarczyk, Anna'
'Korpowska, Julia'
'Selent, Jana'
'Marek-Urban, Paulina H.'
'Durka, Krzysztof'
'Wozniak, Krzysztof'
'Laudy, Agnieszka E.'
'Luli\'nski, Sergiusz'

_publ_section_title
;
 Exploiting thiol-functionalized benzosiloxaboroles for achieving diverse
 substitution patterns -- synthesis, characterization and biological
 evaluation of promising antibacterial agents
;
_journal_name_full 'RSC Medicinal Chemistry'
_journal_paper_doi 10.1039/D4MD00061G
_journal_year 2024
_chemical_formula_moiety 'C14 H13 B F3 N O4 S Si'
_chemical_formula_sum 'C14 H13 B F3 N O4 S Si'
_chemical_formula_weight 387.21
_chemical_name_systematic
;
7-fluoro-N-(4-fluorophenyl)-3-hydroxy-1,1-dimethyl-1,3-dihydrobenzo[c][1,2,5]oxasilaborole-6-sulfonamide 
;
_space_group_crystal_system triclinic
_space_group_IT_number 2
_space_group_name_Hall '-P 1'
_space_group_name_H-M_alt 'P -1'
_atom_sites_solution_hydrogens mixed
_audit_creation_method SHELXL-2013
_audit_update_record
;
2022-07-15 deposited with the CCDC.	2024-03-19 downloaded from the CCDC.
;
_cell_angle_alpha 101.774(4)
_cell_angle_beta 90.259(5)
_cell_angle_gamma 106.776(6)
_cell_formula_units_Z 2
_cell_length_a 6.5260(5)
_cell_length_b 10.5500(5)
_cell_length_c 13.1827(7)
_cell_measurement_reflns_used 2613
_cell_measurement_temperature 100(2)
_cell_measurement_theta_max 28.8730
_cell_measurement_theta_min 2.8460
_cell_volume 848.76(9)
_computing_cell_refinement 'CrysAlisPro 1.171.39.46 (Rigaku OD, 2018)'
_computing_data_collection 'CrysAlisPro 1.171.39.46 (Rigaku OD, 2018)'
_computing_data_reduction 'CrysAlisPro 1.171.39.46 (Rigaku OD, 2018)'
_computing_structure_refinement 'SHELXL-2013 (Sheldrick, 2013)'
_diffrn_ambient_environment N~2~
_diffrn_ambient_temperature 100.01(10)
_diffrn_detector 'CCD plate'
_diffrn_detector_area_resol_mean 16.0026
_diffrn_detector_type Eos
_diffrn_measured_fraction_theta_full 0.999
_diffrn_measured_fraction_theta_max 0.857
_diffrn_measurement_device 'four-circle diffractometer'
_diffrn_measurement_device_type 'SuperNova, Single source at offset/far, Eos'
_diffrn_radiation_monochromator mirror
_diffrn_radiation_probe x-ray
_diffrn_radiation_type 'Mo K\a'
_diffrn_radiation_wavelength 0.71073
_diffrn_reflns_av_R_equivalents 0.0250
_diffrn_reflns_av_unetI/netI 0.0593
_diffrn_reflns_Laue_measured_fraction_full 0.999
_diffrn_reflns_Laue_measured_fraction_max 0.857
_diffrn_reflns_limit_h_max 8
_diffrn_reflns_limit_h_min -8
_diffrn_reflns_limit_k_max 13
_diffrn_reflns_limit_k_min -13
_diffrn_reflns_limit_l_max 17
_diffrn_reflns_limit_l_min -17
_diffrn_reflns_number 6440
_diffrn_reflns_point_group_measured_fraction_full 0.999
_diffrn_reflns_point_group_measured_fraction_max 0.857
_diffrn_reflns_theta_full 25.242
_diffrn_reflns_theta_max 29.099
_diffrn_reflns_theta_min 2.064
_diffrn_source 'micro-focus sealed X-ray tube'
_diffrn_source_type 'SuperNova (Mo) X-ray Source'
_exptl_absorpt_coefficient_mu 0.311
_exptl_absorpt_correction_T_max 1.000
_exptl_absorpt_correction_T_min 0.900
_exptl_absorpt_correction_type gaussian
_exptl_absorpt_process_details
;
CrysAlisPro 1.171.39.46 (Rigaku Oxford Diffraction, 2018)
Numerical absorption correction based on gaussian integration over
			a multifaceted crystal model
Empirical absorption correction using spherical harmonics,
 implemented in SCALE3 ABSPACK scaling algorithm.
;
_exptl_crystal_colour colourless
_exptl_crystal_density_diffrn 1.515
_exptl_crystal_description block
_exptl_crystal_F_000 396
_exptl_crystal_recrystallization_method 'Re-crystallisation from solvent: CHCl3'
_exptl_crystal_size_max 0.145
_exptl_crystal_size_mid 0.058
_exptl_crystal_size_min 0.023
_refine_diff_density_max 0.473
_refine_diff_density_min -0.402
_refine_diff_density_rms 0.072
_refine_ls_extinction_method none
_refine_ls_goodness_of_fit_ref 1.014
_refine_ls_hydrogen_treatment mixed
_refine_ls_matrix_type full
_refine_ls_number_parameters 234
_refine_ls_number_reflns 3897
_refine_ls_number_restraints 2
_refine_ls_restrained_S_all 1.014
_refine_ls_R_factor_all 0.0641
_refine_ls_R_factor_gt 0.0451
_refine_ls_shift/su_max 0.001
_refine_ls_shift/su_mean 0.000
_refine_ls_structure_factor_coef Fsqd
_refine_ls_weighting_details 'w=1/[\s^2^(Fo^2^)+(0.0365P)^2^+0.4916P] where P=(Fo^2^+2Fc^2^)/3'
_refine_ls_weighting_scheme calc
_refine_ls_wR_factor_gt 0.0937
_refine_ls_wR_factor_ref 0.1060
_reflns_Friedel_coverage 0.000
_reflns_number_gt 3022
_reflns_number_total 3897
_reflns_threshold_expression 'I > 2\s(I)'
_cod_data_source_file d4md00061g2.cif
_cod_data_source_block 27
_cod_database_code 7248328
_shelx_space_group_comment
;
The symmetry employed for this shelxl refinement is uniquely defined
by the following loop, which should always be used as a source of
symmetry information in preference to the above space-group names.
They are only intended as comments.
;
_oxdiff_exptl_absorpt_empirical_full_min 0.900
_oxdiff_exptl_absorpt_empirical_full_max 1.116
_oxdiff_exptl_absorpt_empirical_details
;
Empirical correction (ABSPACK) includes:
- Absorption correction using spherical harmonics
- Frame scaling
;
_shelxl_version_number 2013-4

loop_
_space_group_symop_operation_xyz
'x, y, z'
'-x, -y, -z'

loop_
_atom_site_label
_atom_site_type_symbol
_atom_site_fract_x
_atom_site_fract_y
_atom_site_fract_z
_atom_site_U_iso_or_equiv
_atom_site_adp_type
_atom_site_occupancy
_atom_site_site_symmetry_order
_atom_site_calc_flag
_atom_site_refinement_flags_posn
_atom_site_refinement_flags_adp
_atom_site_refinement_flags_occupancy
_atom_site_disorder_assembly
_atom_site_disorder_group
H1A H 0.549(5) 0.892(3) 0.524(2) 0.035(8) Uiso 1 1 d D . . . .
H2A H 1.543(5) 1.466(3) 0.903(2) 0.033(9) Uiso 1 1 d D . . . .
S1 S 0.44484(9) 0.96835(6) 0.67231(4) 0.01864(15) Uani 1 1 d . . . . .
Si1 Si 1.02458(11) 1.26641(6) 1.03587(5) 0.01633(15) Uani 1 1 d . . . . .
F3 F 0.5718(2) 1.06092(13) 0.90798(10) 0.0225(3) Uani 1 1 d . . . . .
F2 F 0.8260(2) 1.10252(13) 0.57752(9) 0.0252(3) Uani 1 1 d . . . . .
O2 O 1.4694(3) 1.40988(17) 0.85976(13) 0.0225(4) Uani 1 1 d D . . . .
O1 O 1.2587(3) 1.36958(14) 1.00652(12) 0.0194(4) Uani 1 1 d . . . . .
O3 O 0.3205(3) 0.89857(16) 0.74360(12) 0.0245(4) Uani 1 1 d . . . . .
O4 O 0.3629(3) 1.05260(16) 0.62027(12) 0.0235(4) Uani 1 1 d . . . . .
C1 C 0.9244(4) 1.1947(2) 0.89631(16) 0.0155(4) Uani 1 1 d . . . . .
F1 F 0.8719(3) 0.46341(15) 0.63205(12) 0.0435(5) Uani 1 1 d . . . . .
N1 N 0.4980(3) 0.85679(19) 0.57970(15) 0.0194(4) Uani 1 1 d D . . . .
C5 C 0.6923(4) 1.0734(2) 0.73971(17) 0.0160(5) Uani 1 1 d . . . . .
C3 C 1.0551(4) 1.2157(2) 0.72556(17) 0.0180(5) Uani 1 1 d . . . . .
H3 H 1.1649 1.2522 0.6834 0.022 Uiso 1 1 calc R U . . .
C6 C 0.7305(4) 1.1091(2) 0.84762(16) 0.0159(5) Uani 1 1 d . . . . .
C2 C 1.0878(4) 1.2470(2) 0.83352(17) 0.0161(5) Uani 1 1 d . . . . .
C7 C 1.0920(4) 1.1484(2) 1.10649(18) 0.0220(5) Uani 1 1 d . . . . .
H7A H 1.1804 1.0999 1.0644 0.033 Uiso 1 1 calc R U . . .
H7B H 0.9598 1.0832 1.1202 0.033 Uiso 1 1 calc R U . . .
H7C H 1.1718 1.1995 1.1725 0.033 Uiso 1 1 calc R U . . .
C9 C 0.5966(4) 0.7578(2) 0.59874(17) 0.0182(5) Uani 1 1 d . . . . .
C4 C 0.8615(4) 1.1313(2) 0.68230(16) 0.0183(5) Uani 1 1 d . . . . .
C13 C 0.5795(5) 0.5533(2) 0.65593(19) 0.0291(6) Uani 1 1 d . . . . .
H13 H 0.5068 0.4810 0.6874 0.035 Uiso 1 1 calc R U . . .
C14 C 0.4850(4) 0.6519(2) 0.64417(18) 0.0239(5) Uani 1 1 d . . . . .
H14 H 0.3456 0.6473 0.6668 0.029 Uiso 1 1 calc R U . . .
B1 B 1.2901(4) 1.3488(2) 0.9011(2) 0.0179(5) Uani 1 1 d . . . . .
C10 C 0.8006(4) 0.7647(2) 0.56592(18) 0.0229(5) Uani 1 1 d . . . . .
H10 H 0.8767 0.8383 0.5365 0.027 Uiso 1 1 calc R U . . .
C12 C 0.7805(5) 0.5623(2) 0.62111(19) 0.0295(6) Uani 1 1 d . . . . .
C11 C 0.8938(4) 0.6650(2) 0.57575(19) 0.0267(6) Uani 1 1 d . . . . .
H11 H 1.0318 0.6676 0.5519 0.032 Uiso 1 1 calc R U . . .
C8 C 0.8636(4) 1.3673(2) 1.10838(19) 0.0267(6) Uani 1 1 d . . . . .
H8A H 0.8356 1.4286 1.0670 0.040 Uiso 1 1 calc R U . . .
H8B H 0.9423 1.4205 1.1741 0.040 Uiso 1 1 calc R U . . .
H8C H 0.7271 1.3066 1.1226 0.040 Uiso 1 1 calc R U . . .

loop_
_atom_site_aniso_label
_atom_site_aniso_U_11
_atom_site_aniso_U_22
_atom_site_aniso_U_33
_atom_site_aniso_U_23
_atom_site_aniso_U_13
_atom_site_aniso_U_12
S1 0.0142(3) 0.0266(3) 0.0128(3) 0.0032(2) 0.0008(2) 0.0033(2)
Si1 0.0194(3) 0.0158(3) 0.0122(3) 0.0031(2) 0.0010(3) 0.0027(3)
F3 0.0196(7) 0.0311(7) 0.0136(7) 0.0073(5) 0.0056(6) 0.0006(6)
F2 0.0225(8) 0.0357(8) 0.0106(7) 0.0051(6) 0.0019(6) -0.0019(6)
O2 0.0210(9) 0.0233(9) 0.0154(9) -0.0001(7) 0.0004(7) -0.0023(8)
O1 0.0223(9) 0.0166(7) 0.0149(8) 0.0034(6) 0.0007(7) -0.0009(7)
O3 0.0179(9) 0.0332(9) 0.0162(8) 0.0041(7) 0.0040(7) -0.0013(7)
O4 0.0215(9) 0.0333(9) 0.0174(9) 0.0044(7) -0.0008(7) 0.0113(8)
C1 0.0171(12) 0.0148(10) 0.0139(11) 0.0036(8) 0.0014(9) 0.0032(9)
F1 0.0634(13) 0.0416(9) 0.0369(10) 0.0090(7) 0.0030(9) 0.0326(9)
N1 0.0184(11) 0.0259(10) 0.0121(10) 0.0038(8) 0.0015(8) 0.0041(9)
C5 0.0143(11) 0.0184(10) 0.0140(11) 0.0045(8) 0.0001(9) 0.0024(9)
C3 0.0172(12) 0.0192(11) 0.0162(11) 0.0059(9) 0.0053(9) 0.0016(9)
C6 0.0168(11) 0.0192(10) 0.0143(11) 0.0073(8) 0.0047(9) 0.0067(9)
C2 0.0183(12) 0.0139(10) 0.0152(11) 0.0025(8) 0.0017(9) 0.0039(9)
C7 0.0263(14) 0.0220(11) 0.0179(12) 0.0067(9) -0.0003(10) 0.0058(10)
C9 0.0175(12) 0.0222(11) 0.0118(11) 0.0011(9) -0.0014(9) 0.0029(10)
C4 0.0216(12) 0.0230(11) 0.0098(10) 0.0026(8) 0.0020(9) 0.0068(10)
C13 0.0397(17) 0.0266(12) 0.0193(13) 0.0086(10) 0.0052(12) 0.0046(12)
C14 0.0219(13) 0.0279(12) 0.0172(12) 0.0047(10) 0.0026(10) 0.0004(11)
B1 0.0218(14) 0.0161(12) 0.0158(13) 0.0031(10) 0.0003(11) 0.0059(11)
C10 0.0219(13) 0.0247(12) 0.0182(12) 0.0032(9) 0.0039(10) 0.0016(10)
C12 0.0414(17) 0.0290(13) 0.0195(13) 0.0013(10) -0.0040(12) 0.0155(12)
C11 0.0225(13) 0.0336(13) 0.0231(13) 0.0021(10) 0.0035(11) 0.0097(11)
C8 0.0340(15) 0.0285(12) 0.0209(13) 0.0060(10) 0.0085(11) 0.0136(12)

loop_
_atom_type_symbol
_atom_type_description
_atom_type_scat_dispersion_real
_atom_type_scat_dispersion_imag
_atom_type_scat_source
C C 0.0033 0.0016 'International Tables Vol C Tables 4.2.6.8 and 6.1.1.4'
H H 0.0000 0.0000 'International Tables Vol C Tables 4.2.6.8 and 6.1.1.4'
N N 0.0061 0.0033 'International Tables Vol C Tables 4.2.6.8 and 6.1.1.4'
O O 0.0106 0.0060 'International Tables Vol C Tables 4.2.6.8 and 6.1.1.4'
F F 0.0171 0.0103 'International Tables Vol C Tables 4.2.6.8 and 6.1.1.4'
Si Si 0.0817 0.0704 'International Tables Vol C Tables 4.2.6.8 and 6.1.1.4'
S S 0.1246 0.1234 'International Tables Vol C Tables 4.2.6.8 and 6.1.1.4'
B B 0.0013 0.0007 'International Tables Vol C Tables 4.2.6.8 and 6.1.1.4'

loop_
_exptl_crystal_face_index_h
_exptl_crystal_face_index_k
_exptl_crystal_face_index_l
_exptl_crystal_face_perp_dist
0 -1 1 0.0568
-1 4 -5 0.0792
-2 -4 -5 0.0118
1 0 0 0.0096
-1 5 0 0.0382
-8 -4 0 0.0023
-5 4 4 0.0197
3 7 11 0.0315

loop_
_geom_angle_atom_site_label_1
_geom_angle_atom_site_label_2
_geom_angle_atom_site_label_3
_geom_angle
_geom_angle_site_symmetry_1
_geom_angle_site_symmetry_3
_geom_angle_publ_flag
O3 S1 O4 120.66(11) . . ?
O3 S1 N1 108.31(10) . . ?
O4 S1 N1 105.11(10) . . ?
O3 S1 C5 107.69(10) . . ?
O4 S1 C5 106.56(10) . . ?
N1 S1 C5 107.95(11) . . ?
O1 Si1 C8 110.44(10) . . ?
O1 Si1 C7 107.52(10) . . ?
C8 Si1 C7 113.77(11) . . ?
O1 Si1 C1 93.81(9) . . ?
C8 Si1 C1 113.26(11) . . ?
C7 Si1 C1 115.98(10) . . ?
B1 O2 H2A 109(2) . . ?
B1 O1 Si1 113.65(15) . . ?
C6 C1 C2 118.1(2) . . ?
C6 C1 Si1 133.59(17) . . ?
C2 C1 Si1 108.32(16) . . ?
C9 N1 S1 122.98(16) . . ?
C9 N1 H1A 112.4(17) . . ?
S1 N1 H1A 112.7(17) . . ?
C6 C5 C4 116.0(2) . . ?
C6 C5 S1 124.98(17) . . ?
C4 C5 S1 118.93(17) . . ?
C4 C3 C2 118.1(2) . . ?
C4 C3 H3 120.9 . . ?
C2 C3 H3 120.9 . . ?
F3 C6 C1 118.09(19) . . ?
F3 C6 C5 119.2(2) . . ?
C1 C6 C5 122.7(2) . . ?
C3 C2 C1 121.1(2) . . ?
C3 C2 B1 127.4(2) . . ?
C1 C2 B1 111.34(19) . . ?
Si1 C7 H7A 109.5 . . ?
Si1 C7 H7B 109.5 . . ?
H7A C7 H7B 109.5 . . ?
Si1 C7 H7C 109.5 . . ?
H7A C7 H7C 109.5 . . ?
H7B C7 H7C 109.5 . . ?
C10 C9 C14 120.3(2) . . ?
C10 C9 N1 118.9(2) . . ?
C14 C9 N1 120.7(2) . . ?
F2 C4 C3 118.7(2) . . ?
F2 C4 C5 117.3(2) . . ?
C3 C4 C5 124.0(2) . . ?
C12 C13 C14 118.7(2) . . ?
C12 C13 H13 120.6 . . ?
C14 C13 H13 120.6 . . ?
C13 C14 C9 119.4(2) . . ?
C13 C14 H14 120.3 . . ?
C9 C14 H14 120.3 . . ?
O2 B1 O1 124.7(2) . . ?
O2 B1 C2 122.9(2) . . ?
O1 B1 C2 112.4(2) . . ?
C11 C10 C9 120.5(2) . . ?
C11 C10 H10 119.8 . . ?
C9 C10 H10 119.8 . . ?
F1 C12 C11 118.4(3) . . ?
F1 C12 C13 118.3(2) . . ?
C11 C12 C13 123.2(2) . . ?
C12 C11 C10 117.9(2) . . ?
C12 C11 H11 121.1 . . ?
C10 C11 H11 121.1 . . ?
Si1 C8 H8A 109.5 . . ?
Si1 C8 H8B 109.5 . . ?
H8A C8 H8B 109.5 . . ?
Si1 C8 H8C 109.5 . . ?
H8A C8 H8C 109.5 . . ?
H8B C8 H8C 109.5 . . ?

loop_
_geom_bond_atom_site_label_1
_geom_bond_atom_site_label_2
_geom_bond_distance
_geom_bond_site_symmetry_2
_geom_bond_publ_flag
S1 O3 1.4241(16) . ?
S1 O4 1.4378(17) . ?
S1 N1 1.6276(19) . ?
S1 C5 1.782(2) . ?
Si1 O1 1.6987(17) . ?
Si1 C8 1.842(2) . ?
Si1 C7 1.842(2) . ?
Si1 C1 1.876(2) . ?
F3 C6 1.354(2) . ?
F2 C4 1.356(2) . ?
O2 B1 1.339(3) . ?
O2 H2A 0.77(3) . ?
O1 B1 1.388(3) . ?
C1 C6 1.387(3) . ?
C1 C2 1.408(3) . ?
F1 C12 1.373(3) . ?
N1 C9 1.435(3) . ?
N1 H1A 0.91(3) . ?
C5 C6 1.397(3) . ?
C5 C4 1.404(3) . ?
C3 C4 1.361(3) . ?
C3 C2 1.395(3) . ?
C3 H3 0.9500 . ?
C2 B1 1.571(3) . ?
C7 H7A 0.9800 . ?
C7 H7B 0.9800 . ?
C7 H7C 0.9800 . ?
C9 C10 1.388(3) . ?
C9 C14 1.395(3) . ?
C13 C12 1.376(4) . ?
C13 C14 1.385(3) . ?
C13 H13 0.9500 . ?
C14 H14 0.9500 . ?
C10 C11 1.385(3) . ?
C10 H10 0.9500 . ?
C12 C11 1.373(3) . ?
C11 H11 0.9500 . ?
C8 H8A 0.9800 . ?
C8 H8B 0.9800 . ?
C8 H8C 0.9800 . ?

loop_
_exptl_oxdiff_crystal_face_indexfrac_h
_exptl_oxdiff_crystal_face_indexfrac_k
_exptl_oxdiff_crystal_face_indexfrac_l
_exptl_oxdiff_crystal_face_x
_exptl_oxdiff_crystal_face_y
_exptl_oxdiff_crystal_face_z
0.0004 -1.0002 1.0000 -0.0543 0.0179 0.0569
-1.0009 3.9997 -4.9999 0.2629 -0.1700 -0.1563
-1.9978 -4.0025 -4.9989 0.2486 -0.1319 0.4607
0.9991 0.0012 -0.0002 0.0079 0.0974 -0.0581
-1.0005 4.9995 -0.0003 -0.0040 -0.1820 -0.2912
-7.7928 -3.8205 0.4913 -0.0911 -0.6947 0.7135
-4.9961 3.9944 4.0002 -0.2505 -0.5508 -0.0407
2.9969 7.0037 10.9980 -0.5594 0.1843 -0.8065
